data_1559812
loop_
_publ_author_name
'Nagayama, Natsumi'
'Taniguchi, Norito'
'Matsumoto, Mao'
'Takeshita, Kei'
'Ishii, Tomohiko'

_publ_section_title
;
 Ethyl \a-<small>L</small>-sorboside
;
_journal_coeditor_code BV4033
_journal_issue 12
_journal_name_full IUCrData
_journal_page_first x201625
_journal_paper_doi 10.1107/S2414314620016259
_journal_volume 5
_journal_year 2020
_chemical_absolute_configuration rmad
_chemical_formula_iupac 'C8 H16 O6'
_chemical_formula_moiety 'C8 H16 O6'
_chemical_formula_sum 'C8 H16 O6'
_chemical_formula_weight 208.21
_chemical_name_systematic
;
Ethyl \a-<i>L</i>-sorboside
;
_space_group_crystal_system orthorhombic
_space_group_IT_number 19
_space_group_name_Hall 'P 2ac 2ab'
_space_group_name_H-M_alt 'P 21 21 21'
_atom_sites_solution_hydrogens geom
_atom_sites_solution_primary direct
_atom_sites_solution_secondary difmap
_cell_angle_alpha 90.0000
_cell_angle_beta 90.0000
_cell_angle_gamma 90.0000
_cell_formula_units_Z 4
_cell_length_a 6.8203(8)
_cell_length_b 8.6934(10)
_cell_length_c 15.865(2)
_cell_measurement_reflns_used 9046
_cell_measurement_temperature 296
_cell_measurement_theta_max 68.61
_cell_measurement_theta_min 5.09
_cell_volume 940.66(19)
_computing_cell_refinement
;
RAPID-AUTO (Rigaku, 2009)
;
_computing_data_collection
;
RAPID-AUTO (Rigaku, 2009)
;
_computing_data_reduction
;
RAPID-AUTO (Rigaku, 2009)
;
_computing_molecular_graphics
;
CrystalStructure (Rigaku, 2019)
;
_computing_publication_material
;
CrystalStructure (Rigaku, 2019)
;
_computing_structure_refinement
;
<i>SHELXL2018/3</i> (Sheldrick, 2015)
;
_computing_structure_solution
;
SIR2014 (Burla <i>et al.</i>,  2015)
;
_diffrn_ambient_temperature 296
_diffrn_detector_area_resol_mean 10.000
_diffrn_measured_fraction_theta_full 0.991
_diffrn_measured_fraction_theta_max 0.991
_diffrn_measurement_device_type 'Rigaku R-AXIS RAPID'
_diffrn_measurement_method \w
_diffrn_radiation_type 'Cu K\a'
_diffrn_radiation_wavelength 1.54187
_diffrn_reflns_av_R_equivalents 0.0912
_diffrn_reflns_av_unetI/netI 0.0572
_diffrn_reflns_limit_h_max 8
_diffrn_reflns_limit_h_min -7
_diffrn_reflns_limit_k_max 10
_diffrn_reflns_limit_k_min -10
_diffrn_reflns_limit_l_max 18
_diffrn_reflns_limit_l_min -19
_diffrn_reflns_number 10373
_diffrn_reflns_theta_full 67.687
_diffrn_reflns_theta_max 68.250
_diffrn_reflns_theta_min 5.577
_diffrn_standards_number 0
_exptl_absorpt_coefficient_mu 1.090
_exptl_absorpt_correction_T_max 0.897
_exptl_absorpt_correction_T_min 0.462
_exptl_absorpt_correction_type multi-scan
_exptl_absorpt_process_details
;
(ABSCOR; Rigaku, 1995)
;
_exptl_crystal_colour colorless
_exptl_crystal_density_diffrn 1.470
_exptl_crystal_density_method 'not measured'
_exptl_crystal_description block
_exptl_crystal_F_000 448.00
_exptl_crystal_size_max 0.100
_exptl_crystal_size_mid 0.100
_exptl_crystal_size_min 0.100
_refine_diff_density_max 0.20
_refine_diff_density_min -0.27
_refine_ls_abs_structure_details
;
Flack <i>x</i> determined using 581 quotients
[(<i>I</i>^+^)-(<i>I</i>^-^)]/[(<i>I</i>^+^)+(<i>I</i>^-^)]
(Parsons <i>et al.</i>,  2013)
;
_refine_ls_abs_structure_Flack 0.06(12)
_refine_ls_extinction_method none
_refine_ls_goodness_of_fit_ref 1.073
_refine_ls_hydrogen_treatment constr
_refine_ls_number_parameters 127
_refine_ls_number_reflns 1721
_refine_ls_number_restraints 0
_refine_ls_R_factor_all 0.0398
_refine_ls_R_factor_gt 0.0366
_refine_ls_shift/su_max 0.000
_refine_ls_structure_factor_coef Fsqd
_refine_ls_weighting_details 'w = 1/[\s^2^(Fo^2^)+(0.0379P)^2^+0.0827P] where P=(Fo^2^+2Fc^2^)/3'
_refine_ls_weighting_scheme calc
_refine_ls_wR_factor_gt 0.0891
_refine_ls_wR_factor_ref 0.0904
_reflns_number_gt 1602
_reflns_number_total 1721
_reflns_threshold_expression F^2^>2.0\s(F^2^)
_cod_data_source_file bv4033sup1.cif
_cod_data_source_block I
_cod_original_cell_volume 940.63(19)
_cod_database_code 1559812

loop_
_space_group_symop_id
_space_group_symop_operation_xyz
1 +X,+Y,+Z
2 1/2-X,-Y,1/2+Z
3 1/2+X,1/2-Y,-Z
4 -X,1/2+Y,1/2-Z

loop_
_atom_site_type_symbol
_atom_site_label
_atom_site_fract_x
_atom_site_fract_y
_atom_site_fract_z
_atom_site_U_iso_or_equiv
_atom_site_adp_type
_atom_site_calc_flag
_atom_site_occupancy
_atom_site_disorder_assembly
_atom_site_disorder_group
O O1 0.0029(3) 0.18389(19) 0.69407(12) 0.0427(6) Uani d 1 . .
H H1 -0.027589 0.171200 0.743583 0.051 Uiso calc 1 . .
O O2 0.3056(3) 0.46513(18) 0.70305(10) 0.0272(4) Uani d 1 . .
O O3 0.0535(3) 0.66379(18) 0.63075(10) 0.0309(5) Uani d 1 . .
H H3 -0.023262 0.711551 0.600806 0.037 Uiso calc 1 . .
O O4 0.2892(3) 0.71889(18) 0.48325(11) 0.0313(5) Uani d 1 . .
H H4 0.222838 0.785460 0.506192 0.038 Uiso calc 1 . .
O O5 0.6053(3) 0.51250(18) 0.46175(12) 0.0393(6) Uani d 1 . .
H H5 0.633778 0.456529 0.421987 0.047 Uiso calc 1 . .
O O6 0.2702(3) 0.28944(17) 0.59356(11) 0.0257(4) Uani d 1 . .
C C1 -0.0118(4) 0.3405(3) 0.67368(18) 0.0331(6) Uani d 1 . .
H H1A -0.052757 0.397130 0.723326 0.040 Uiso calc 1 . .
H H1B -0.111982 0.353631 0.630877 0.040 Uiso calc 1 . .
C C2 0.1802(4) 0.4074(3) 0.64149(16) 0.0238(6) Uani d 1 . .
C C3 0.1421(4) 0.5445(3) 0.58310(15) 0.0225(5) Uani d 1 . .
H H3A 0.050371 0.512312 0.538941 0.027 Uiso calc 1 . .
C C4 0.3292(4) 0.5991(2) 0.54174(16) 0.0242(6) Uani d 1 . .
H H4A 0.420080 0.636598 0.584961 0.029 Uiso calc 1 . .
C C5 0.4209(4) 0.4673(3) 0.49524(16) 0.0251(6) Uani d 1 . .
H H5A 0.334371 0.435115 0.449203 0.030 Uiso calc 1 . .
C C6 0.4498(4) 0.3347(3) 0.55571(16) 0.0283(6) Uani d 1 . .
H H6A 0.505486 0.248021 0.525599 0.034 Uiso calc 1 . .
H H6B 0.541691 0.364895 0.599347 0.034 Uiso calc 1 . .
C C7 0.3484(6) 0.3705(3) 0.77397(18) 0.0434(8) Uani d 1 . .
H H7A 0.392720 0.269868 0.755600 0.052 Uiso calc 1 . .
H H7B 0.232444 0.357408 0.808608 0.052 Uiso calc 1 . .
C C8 0.5050(5) 0.4492(4) 0.8224(2) 0.0500(9) Uani d 1 . .
H H8A 0.538256 0.388699 0.870993 0.060 Uiso calc 1 . .
H H8B 0.618825 0.461344 0.787445 0.060 Uiso calc 1 . .
H H8C 0.459315 0.548465 0.840200 0.060 Uiso calc 1 . .

loop_
_atom_site_aniso_label
_atom_site_aniso_U_11
_atom_site_aniso_U_22
_atom_site_aniso_U_33
_atom_site_aniso_U_12
_atom_site_aniso_U_13
_atom_site_aniso_U_23
O1 0.0666(16) 0.0315(10) 0.0301(10) -0.0161(9) 0.0115(10) 0.0011(8)
O2 0.0373(11) 0.0233(9) 0.0210(9) -0.0029(8) -0.0068(8) 0.0021(7)
O3 0.0390(12) 0.0297(9) 0.0241(9) 0.0174(8) 0.0028(9) 0.0013(7)
O4 0.0418(12) 0.0220(8) 0.0299(10) 0.0040(8) 0.0069(9) 0.0058(7)
O5 0.0410(12) 0.0257(9) 0.0512(13) -0.0061(8) 0.0240(10) -0.0085(9)
O6 0.0287(10) 0.0190(8) 0.0292(10) -0.0008(7) 0.0060(8) -0.0011(6)
C1 0.0334(16) 0.0325(14) 0.0335(15) -0.0032(12) 0.0054(13) 0.0051(11)
C2 0.0277(14) 0.0217(12) 0.0221(13) 0.0013(10) 0.0001(11) -0.0003(9)
C3 0.0250(14) 0.0213(11) 0.0213(12) 0.0031(10) 0.0019(10) -0.0016(10)
C4 0.0292(15) 0.0196(11) 0.0239(13) -0.0014(10) 0.0021(11) -0.0001(9)
C5 0.0260(14) 0.0215(12) 0.0279(14) -0.0037(10) 0.0088(11) -0.0035(9)
C6 0.0268(16) 0.0236(12) 0.0344(15) 0.0044(11) 0.0057(12) -0.0015(10)
C7 0.066(2) 0.0321(14) 0.0324(16) -0.0072(14) -0.0163(16) 0.0080(12)
C8 0.057(2) 0.0532(18) 0.0398(18) -0.0050(16) -0.0183(17) 0.0121(14)

loop_
_atom_type_symbol
_atom_type_description
_atom_type_scat_dispersion_real
_atom_type_scat_dispersion_imag
_atom_type_scat_source
C C 0.0181 0.0091
;
International Tables for Crystallography
(Vol. C, Tables 4.2.6.8 and 6.1.1.4)
;
H H 0.0000 0.0000
;
International Tables for Crystallography
(Vol. C, Table 6.1.1.4)
;
O O 0.0492 0.0322
;
International Tables for Crystallography
(Vol. C, Tables 4.2.6.8 and 6.1.1.4)
;

loop_
_geom_angle_atom_site_label_1
_geom_angle_atom_site_label_2
_geom_angle_atom_site_label_3
_geom_angle_site_symmetry_1
_geom_angle_site_symmetry_3
_geom_angle
_geom_angle_publ_flag
C1 O1 H1 . . 109.5 no
C2 O2 C7 . . 118.2(2) no
C3 O3 H3 . . 109.5 no
C4 O4 H4 . . 109.5 no
C5 O5 H5 . . 109.5 no
C2 O6 C6 . . 113.59(17) no
O1 C1 C2 . . 112.8(2) no
O1 C1 H1A . . 109.0 no
C2 C1 H1A . . 109.0 no
O1 C1 H1B . . 109.0 no
C2 C1 H1B . . 109.0 no
H1A C1 H1B . . 107.8 no
O2 C2 O6 . . 111.8(2) no
O2 C2 C1 . . 115.5(2) no
O6 C2 C1 . . 106.1(2) no
O2 C2 C3 . . 104.35(19) no
O6 C2 C3 . . 108.20(18) no
C1 C2 C3 . . 110.8(2) no
O3 C3 C4 . . 111.19(19) no
O3 C3 C2 . . 108.60(18) no
C4 C3 C2 . . 111.3(2) no
O3 C3 H3A . . 108.6 no
C4 C3 H3A . . 108.6 no
C2 C3 H3A . . 108.6 no
O4 C4 C5 . . 108.6(2) no
O4 C4 C3 . . 110.6(2) no
C5 C4 C3 . . 109.02(19) no
O4 C4 H4A . . 109.5 no
C5 C4 H4A . . 109.5 no
C3 C4 H4A . . 109.5 no
O5 C5 C4 . . 109.99(19) no
O5 C5 C6 . . 109.5(2) no
C4 C5 C6 . . 108.94(19) no
O5 C5 H5A . . 109.5 no
C4 C5 H5A . . 109.5 no
C6 C5 H5A . . 109.5 no
O6 C6 C5 . . 111.6(2) no
O6 C6 H6A . . 109.3 no
C5 C6 H6A . . 109.3 no
O6 C6 H6B . . 109.3 no
C5 C6 H6B . . 109.3 no
H6A C6 H6B . . 108.0 no
O2 C7 C8 . . 106.9(2) no
O2 C7 H7A . . 110.3 no
C8 C7 H7A . . 110.3 no
O2 C7 H7B . . 110.3 no
C8 C7 H7B . . 110.3 no
H7A C7 H7B . . 108.6 no
C7 C8 H8A . . 109.5 no
C7 C8 H8B . . 109.5 no
H8A C8 H8B . . 109.5 no
C7 C8 H8C . . 109.5 no
H8A C8 H8C . . 109.5 no
H8B C8 H8C . . 109.5 no

loop_
_geom_bond_atom_site_label_1
_geom_bond_atom_site_label_2
_geom_bond_site_symmetry_2
_geom_bond_distance
_geom_bond_publ_flag
O1 C1 . 1.403(3) no
O1 H1 . 0.8200 no
O2 C2 . 1.392(3) no
O2 C7 . 1.424(3) no
O3 C3 . 1.418(3) no
O3 H3 . 0.8200 no
O4 C4 . 1.421(3) no
O4 H4 . 0.8200 no
O5 C5 . 1.420(3) no
O5 H5 . 0.8200 no
O6 C2 . 1.416(3) no
O6 C6 . 1.419(3) no
C1 C2 . 1.521(4) no
C1 H1A . 0.9700 no
C1 H1B . 0.9700 no
C2 C3 . 1.532(3) no
C3 C4 . 1.512(3) no
C3 H3A . 0.9800 no
C4 C5 . 1.499(3) no
C4 H4A . 0.9800 no
C5 C6 . 1.512(3) no
C5 H5A . 0.9800 no
C6 H6A . 0.9700 no
C6 H6B . 0.9700 no
C7 C8 . 1.483(4) no
C7 H7A . 0.9700 no
C7 H7B . 0.9700 no
C8 H8A . 0.9600 no
C8 H8B . 0.9600 no
C8 H8C . 0.9600 no

loop_
_geom_hbond_atom_site_label_D
_geom_hbond_atom_site_label_H
_geom_hbond_atom_site_label_A
_geom_hbond_site_symmetry_D
_geom_hbond_site_symmetry_H
_geom_hbond_site_symmetry_A
_geom_hbond_distance_DH
_geom_hbond_distance_HA
_geom_hbond_distance_DA
_geom_hbond_angle_DHA
_geom_hbond_publ_flag
O1 H1 O3 . . 4_546 0.82 2.00 2.811(3) 169 yes
O3 H3 O4 . . 3_466 0.82 1.94 2.750(3) 167 yes
O4 H4 O3 . . . 0.82 2.52 2.879(2) 108 yes
O4 H4 O5 . . 3_466 0.82 2.00 2.791(2) 163 yes
O5 H5 O6 . . 3_556 0.82 2.35 2.988(2) 136 yes

loop_
_geom_torsion_atom_site_label_1
_geom_torsion_atom_site_label_2
_geom_torsion_atom_site_label_3
_geom_torsion_atom_site_label_4
_geom_torsion_site_symmetry_1
_geom_torsion_site_symmetry_2
_geom_torsion_site_symmetry_3
_geom_torsion_site_symmetry_4
_geom_torsion
_geom_torsion_publ_flag
C7 O2 C2 O6 . . . . -71.6(3) no
C7 O2 C2 C1 . . . . 49.9(3) no
C7 O2 C2 C3 . . . . 171.7(2) no
C6 O6 C2 O2 . . . . -55.5(2) no
C6 O6 C2 C1 . . . . 177.7(2) no
C6 O6 C2 C3 . . . . 58.9(3) no
O1 C1 C2 O2 . . . . -88.5(3) no
O1 C1 C2 O6 . . . . 36.0(3) no
O1 C1 C2 C3 . . . . 153.2(2) no
O2 C2 C3 O3 . . . . -60.3(2) no
O6 C2 C3 O3 . . . . -179.47(19) no
C1 C2 C3 O3 . . . . 64.7(3) no
O2 C2 C3 C4 . . . . 62.5(2) no
O6 C2 C3 C4 . . . . -56.7(3) no
C1 C2 C3 C4 . . . . -172.6(2) no
O3 C3 C4 O4 . . . . -63.0(2) no
C2 C3 C4 O4 . . . . 175.78(17) no
O3 C3 C4 C5 . . . . 177.69(19) no
C2 C3 C4 C5 . . . . 56.5(3) no
O4 C4 C5 O5 . . . . 64.3(3) no
C3 C4 C5 O5 . . . . -175.1(2) no
O4 C4 C5 C6 . . . . -175.7(2) no
C3 C4 C5 C6 . . . . -55.2(3) no
C2 O6 C6 C5 . . . . -60.9(3) no
O5 C5 C6 O6 . . . . 177.60(19) no
C4 C5 C6 O6 . . . . 57.3(3) no
C2 O2 C7 C8 . . . . 172.0(2) no

_cod_database_fobs_code 1559812
